data_7702906
loop_
_publ_author_name
'Wang, Kuaibing'
'Lv, Bo'
'Wang, Zikai'
'Wu, Hua'
'Xu, Jiangyan'
'Zhang, Qichun'

_publ_section_title
;
 Two-fold interpenetrated Mn-based metal-organic frameworks (MOFs) as
 battery-type electrode materials for charge storage.
;
_journal_issue 2
_journal_name_full 'Dalton transactions (Cambridge, England : 2003)'
_journal_page_first 411
_journal_page_last 417
_journal_paper_doi 10.1039/c9dt04101j
_journal_volume 49
_journal_year 2020
_chemical_formula_sum 'C51 H36 Mn N10 O7'
_chemical_formula_weight 955.84
_space_group_crystal_system monoclinic
_space_group_IT_number 15
_space_group_name_Hall '-C 2yc'
_space_group_name_H-M_alt 'C 1 2/c 1'
_atom_sites_solution_hydrogens mixed
_atom_sites_solution_primary direct
_atom_sites_solution_secondary difmap
_audit_creation_method SHELXL-2018/3
_audit_update_record
;
2019-11-14 deposited with the CCDC.	2019-11-28 downloaded from the CCDC.
;
_cell_angle_alpha 90
_cell_angle_beta 90.685(6)
_cell_angle_gamma 90
_cell_formula_units_Z 8
_cell_length_a 25.618(8)
_cell_length_b 15.931(5)
_cell_length_c 23.064(7)
_cell_measurement_reflns_used 10689
_cell_measurement_temperature 293(2)
_cell_measurement_theta_max 27.5
_cell_measurement_theta_min 1.7
_cell_volume 9412(5)
_computing_cell_refinement 'BRUKER SMART'
_computing_data_collection 'BRUKER SMART'
_computing_data_reduction 'Bruker SAINT software (Bruker, 1999)'
_computing_molecular_graphics 'SHELXL-2018/3 (Sheldrick, 2018)'
_computing_publication_material SHELXL-2018
_computing_structure_refinement 'SHELXL-2018/3 (Sheldrick, 2018)'
_computing_structure_solution 'SHELXL-2018/3 (Sheldrick, 2018)'
_diffrn_ambient_temperature 293(2)
_diffrn_measured_fraction_theta_full 0.992
_diffrn_measured_fraction_theta_max 0.988
_diffrn_measurement_device_type 'BRUKER SMART APEX CCD DIFFRACTOMETER'
_diffrn_measurement_method 'OMEGA-PHI SCAN'
_diffrn_radiation_type MoK\a
_diffrn_radiation_wavelength 0.71073
_diffrn_reflns_av_R_equivalents 0.0760
_diffrn_reflns_av_unetI/netI 0.0780
_diffrn_reflns_Laue_measured_fraction_full 0.992
_diffrn_reflns_Laue_measured_fraction_max 0.988
_diffrn_reflns_limit_h_max 30
_diffrn_reflns_limit_h_min -33
_diffrn_reflns_limit_k_max 20
_diffrn_reflns_limit_k_min -20
_diffrn_reflns_limit_l_max 29
_diffrn_reflns_limit_l_min -26
_diffrn_reflns_number 41398
_diffrn_reflns_point_group_measured_fraction_full 0.992
_diffrn_reflns_point_group_measured_fraction_max 0.988
_diffrn_reflns_theta_full 25.000
_diffrn_reflns_theta_max 27.504
_diffrn_reflns_theta_min 1.740
_diffrn_source 'fine-focus sealed tube'
_exptl_absorpt_coefficient_mu 0.344
_exptl_absorpt_correction_T_max 0.934
_exptl_absorpt_correction_T_min 0.924
_exptl_absorpt_correction_type multi-scan
_exptl_crystal_colour colorless
_exptl_crystal_density_diffrn 1.349
_exptl_crystal_density_meas ?
_exptl_crystal_density_method 'not measured'
_exptl_crystal_description block
_exptl_crystal_F_000 3944
_exptl_crystal_size_max 0.300
_exptl_crystal_size_mid 0.200
_exptl_crystal_size_min 0.200
_refine_diff_density_max 0.678
_refine_diff_density_min -0.394
_refine_diff_density_rms 0.056
_refine_ls_extinction_method none
_refine_ls_goodness_of_fit_ref 1.024
_refine_ls_hydrogen_treatment mixed
_refine_ls_matrix_type full
_refine_ls_number_parameters 637
_refine_ls_number_reflns 10689
_refine_ls_number_restraints 3
_refine_ls_restrained_S_all 1.024
_refine_ls_R_factor_all 0.1249
_refine_ls_R_factor_gt 0.0597
_refine_ls_shift/su_max 0.000
_refine_ls_shift/su_mean 0.000
_refine_ls_structure_factor_coef Fsqd
_refine_ls_weighting_details 'w=1/[\s^2^(Fo^2^)+(0.0837P)^2^+2.1990P] where P=(Fo^2^+2Fc^2^)/3'
_refine_ls_weighting_scheme calc
_refine_ls_wR_factor_gt 0.1520
_refine_ls_wR_factor_ref 0.1860
_reflns_Friedel_coverage 0.000
_reflns_number_gt 5696
_reflns_number_total 10689
_reflns_threshold_expression 'I > 2\s(I)'
_cod_data_source_file c9dt04101j2.cif
_cod_data_source_block SC-8
_cod_depositor_comments
;
The following automatic conversions were performed:

data item '_exptl_absorpt_correction_type' value 'MULTI-SCAN' was
changed to 'multi-scan' in accordance with the
/home/data/users/saulius/crontab/automatic-downloads/rss-feeds/RSC/lib/dictionaries/cif_core.dic
dictionary named 'cif_core.dic' version 2.4.2 last updated on
2011-04-26.

data item '_exptl_crystal_density_meas' value 'none' was changed to
'?' -- the value is perceived as not measured.

Automatic conversion script
Id: cif_fix_values 6909 2019-04-08 15:41:33Z antanas 

 Adding full bibliography for 7702905--7702906.cif.
;
_cod_original_sg_symbol_H-M 'C 2/c'
_cod_database_code 7702906
_shelx_shelxl_version_number 2018/3
_shelx_space_group_comment
;
The symmetry employed for this shelxl refinement is uniquely defined
by the following loop, which should always be used as a source of
symmetry information in preference to the above space-group names.
They are only intended as comments.
;
_shelx_estimated_absorpt_t_min 0.904
_shelx_estimated_absorpt_t_max 0.934

loop_
_space_group_symop_operation_xyz
'x, y, z'
'-x, y, -z+1/2'
'x+1/2, y+1/2, z'
'-x+1/2, y+1/2, -z+1/2'
'-x, -y, -z'
'x, -y, z-1/2'
'-x+1/2, -y+1/2, -z'
'x+1/2, -y+1/2, z-1/2'

loop_
_atom_site_label
_atom_site_type_symbol
_atom_site_fract_x
_atom_site_fract_y
_atom_site_fract_z
_atom_site_U_iso_or_equiv
_atom_site_adp_type
_atom_site_occupancy
_atom_site_site_symmetry_order
_atom_site_calc_flag
_atom_site_refinement_flags_posn
_atom_site_refinement_flags_adp
_atom_site_refinement_flags_occupancy
Mn1 Mn 0.28870(2) 0.12011(3) 0.68666(2) 0.04587(17) Uani 1 1 d . . .
N1 N 0.23005(11) 0.13171(17) 0.75686(13) 0.0576(7) Uani 1 1 d . . .
N2 N 0.18990(11) 0.18063(17) 0.83411(13) 0.0547(7) Uani 1 1 d . . .
N3 N -0.08333(11) 0.37929(18) 1.06266(13) 0.0574(7) Uani 1 1 d . . .
N4 N -0.15672(11) 0.38480(19) 1.11131(14) 0.0623(8) Uani 1 1 d . . .
N5 N 0.26601(11) 0.61355(17) 1.13246(14) 0.0609(8) Uani 1 1 d . . .
N6 N 0.28668(11) 0.73764(18) 1.16802(14) 0.0627(8) Uani 1 1 d . . .
N7 N 0.13299(10) 0.38211(17) 1.02223(13) 0.0561(7) Uani 1 1 d . . .
O1 O 0.22514(9) 0.09059(15) 0.62792(11) 0.0601(6) Uani 1 1 d . . .
O2 O 0.2320(2) -0.0497(3) 0.6225(2) 0.0661(14) Uani 0.6 1 d . . P
O2' O 0.2149(3) -0.0429(6) 0.6429(4) 0.065(3) Uiso 0.4 1 d . . P
O3 O -0.07651(11) 0.41617(14) 0.24890(12) 0.0721(8) Uani 1 1 d . . .
O4 O -0.15155(9) 0.34807(15) 0.24759(12) 0.0710(7) Uani 1 1 d . . .
O5 O -0.1096(3) -0.3902(4) 0.2477(3) 0.073(2) Uani 0.6 1 d . . P
O5' O -0.1262(5) -0.3875(8) 0.2650(5) 0.070(4) Uiso 0.4 1 d . . P
O6 O -0.05036(13) -0.45132(15) 0.30097(14) 0.0905(10) Uani 1 1 d . . .
H6 H -0.058751 -0.491630 0.280813 0.136 Uiso 1 1 calc R U .
O1W O 0.29940(11) -0.01442(16) 0.70747(13) 0.0758(9) Uani 1 1 d D . .
C1 C 0.07871(12) 0.38377(19) 1.03293(14) 0.0495(8) Uani 1 1 d . . .
C2 C 0.04865(14) 0.3148(2) 1.01740(17) 0.0649(10) Uani 1 1 d . . .
H2 H 0.064628 0.268197 1.000970 0.078 Uiso 1 1 calc R U .
C3 C -0.00439(14) 0.3140(2) 1.02588(17) 0.0652(10) Uani 1 1 d . . .
H3 H -0.024087 0.267795 1.014328 0.078 Uiso 1 1 calc R U .
C4 C -0.02831(13) 0.3815(2) 1.05141(15) 0.0534(8) Uani 1 1 d . . .
C5 C 0.00110(13) 0.4497(2) 1.06712(16) 0.0569(9) Uani 1 1 d . . .
H5 H -0.014913 0.495906 1.084030 0.068 Uiso 1 1 calc R U .
C6 C 0.05419(13) 0.4508(2) 1.05816(15) 0.0552(9) Uani 1 1 d . . .
H6A H 0.073628 0.497478 1.069358 0.066 Uiso 1 1 calc R U .
C7 C 0.15003(12) 0.3338(2) 0.97370(15) 0.0493(8) Uani 1 1 d . . .
C8 C 0.13333(16) 0.3533(2) 0.91895(17) 0.0696(11) Uani 1 1 d . . .
H8 H 0.112859 0.400712 0.912758 0.083 Uiso 1 1 calc R U .
C9 C 0.14668(16) 0.3028(2) 0.87246(17) 0.0711(11) Uani 1 1 d . . .
H9 H 0.134670 0.315720 0.835319 0.085 Uiso 1 1 calc R U .
C10 C 0.17760(12) 0.2337(2) 0.88138(15) 0.0496(8) Uani 1 1 d . . .
C11 C 0.19567(15) 0.2159(2) 0.93589(17) 0.0660(10) Uani 1 1 d . . .
H11 H 0.217370 0.169826 0.941952 0.079 Uiso 1 1 calc R U .
C12 C 0.18186(15) 0.2659(2) 0.98198(17) 0.0661(10) Uani 1 1 d . . .
H12 H 0.194300 0.253324 1.019018 0.079 Uiso 1 1 calc R U .
C13 C 0.16874(12) 0.43474(19) 1.05137(15) 0.0500(8) Uani 1 1 d . . .
C14 C 0.16488(14) 0.4507(2) 1.11005(16) 0.0660(10) Uani 1 1 d . . .
H14 H 0.139808 0.422801 1.131585 0.079 Uiso 1 1 calc R U .
C15 C 0.19730(15) 0.5069(3) 1.13682(17) 0.0702(11) Uani 1 1 d . . .
H15 H 0.194117 0.516922 1.176340 0.084 Uiso 1 1 calc R U .
C16 C 0.23460(13) 0.5486(2) 1.10585(17) 0.0576(9) Uani 1 1 d . . .
C17 C 0.24226(14) 0.5286(2) 1.04874(17) 0.0644(10) Uani 1 1 d . . .
H17 H 0.269427 0.553135 1.028434 0.077 Uiso 1 1 calc R U .
C18 C 0.20951(14) 0.4718(2) 1.02157(16) 0.0596(9) Uani 1 1 d . . .
H18 H 0.214790 0.458165 0.982875 0.071 Uiso 1 1 calc R U .
C19 C 0.16374(17) 0.1113(2) 0.8159(2) 0.0804(13) Uani 1 1 d . . .
H19 H 0.133978 0.088713 0.832510 0.097 Uiso 1 1 calc R U .
C20 C 0.18868(15) 0.0813(2) 0.76944(19) 0.0706(11) Uani 1 1 d . . .
H20 H 0.179173 0.033310 0.748916 0.085 Uiso 1 1 calc R U .
C21 C 0.22914(15) 0.1901(2) 0.79696(17) 0.0682(10) Uani 1 1 d . . .
H21 H 0.253304 0.233544 0.799313 0.082 Uiso 1 1 calc R U .
C22 C -0.10652(13) 0.3997(2) 1.11272(17) 0.0558(9) Uani 1 1 d . . .
H22 H -0.088872 0.421851 1.144690 0.067 Uiso 1 1 calc R U .
C23 C -0.16642(16) 0.3538(3) 1.0570(2) 0.0834(13) Uani 1 1 d . . .
H23 H -0.199130 0.337937 1.042895 0.100 Uiso 1 1 calc R U .
C24 C -0.12187(15) 0.3495(3) 1.02670(18) 0.0799(12) Uani 1 1 d . . .
H24 H -0.118089 0.330198 0.988931 0.096 Uiso 1 1 calc R U .
C25 C 0.24877(14) 0.6886(2) 1.15183(18) 0.0674(11) Uani 1 1 d . . .
H25 H 0.213697 0.703433 1.153374 0.081 Uiso 1 1 calc R U .
C26 C 0.33117(14) 0.6925(2) 1.15918(19) 0.0717(11) Uani 1 1 d . . .
H26 H 0.364816 0.710969 1.167760 0.086 Uiso 1 1 calc R U .
C27 C 0.31913(15) 0.6173(2) 1.1363(2) 0.0744(12) Uani 1 1 d . . .
H27 H 0.342510 0.575823 1.125131 0.089 Uiso 1 1 calc R U .
C28 C 0.16556(11) 0.0185(2) 0.56698(14) 0.0481(8) Uani 1 1 d . . .
C29 C 0.14361(13) 0.0909(2) 0.54549(16) 0.0578(9) Uani 1 1 d . . .
H29 H 0.155089 0.142539 0.559501 0.069 Uiso 1 1 calc R U .
C30 C 0.10497(13) 0.0884(2) 0.50363(16) 0.0594(10) Uani 1 1 d . . .
H30 H 0.090758 0.138204 0.489473 0.071 Uiso 1 1 calc R U .
C31 C 0.08707(12) 0.01204(18) 0.48242(15) 0.0505(8) Uani 1 1 d . . .
C32 C 0.10977(14) -0.0609(2) 0.50369(17) 0.0642(11) Uani 1 1 d . . .
H32 H 0.098892 -0.112782 0.489486 0.077 Uiso 1 1 calc R U .
C33 C 0.14837(14) -0.0571(2) 0.54577(16) 0.0629(10) Uani 1 1 d . . .
H33 H 0.162961 -0.106500 0.559986 0.075 Uiso 1 1 calc R U .
C34 C 0.20911(12) 0.0206(2) 0.61273(15) 0.0531(8) Uani 1 1 d . . .
C35 C -0.01261(13) 0.07053(19) 0.37734(15) 0.0552(9) Uani 1 1 d . . .
N9 N 0.02636(11) 0.07944(16) 0.41582(13) 0.0570(8) Uani 1 1 d . . .
C37 C 0.04570(13) 0.00735(18) 0.43674(15) 0.0531(9) Uani 1 1 d . . .
N10 N 0.03047(11) -0.06976(16) 0.42020(13) 0.0630(9) Uani 1 1 d . . .
C39 C -0.00855(14) -0.07148(19) 0.38109(16) 0.0591(10) Uani 1 1 d . . .
N8 N -0.03202(11) -0.00290(16) 0.35936(14) 0.0629(9) Uani 1 1 d . . .
C41 C -0.03624(13) 0.14611(19) 0.35094(15) 0.0532(9) Uani 1 1 d . . .
C42 C -0.00800(13) 0.21986(19) 0.34443(15) 0.0554(9) Uani 1 1 d . . .
H42 H 0.025981 0.223321 0.358858 0.066 Uiso 1 1 calc R U .
C43 C -0.03001(13) 0.28753(18) 0.31683(15) 0.0527(9) Uani 1 1 d . . .
H43 H -0.010600 0.336351 0.312201 0.063 Uiso 1 1 calc R U .
C44 C -0.08082(12) 0.28412(18) 0.29573(14) 0.0459(8) Uani 1 1 d . . .
C45 C -0.10958(13) 0.2116(2) 0.30415(17) 0.0631(10) Uani 1 1 d . . .
H45 H -0.144292 0.209572 0.291950 0.076 Uiso 1 1 calc R U .
C46 C -0.08737(14) 0.1427(2) 0.33033(18) 0.0669(11) Uani 1 1 d . . .
H46 H -0.106611 0.093538 0.334268 0.080 Uiso 1 1 calc R U .
C47 C -0.02694(15) -0.1536(2) 0.35897(17) 0.0639(11) Uani 1 1 d . . .
C48 C 0.00039(16) -0.2260(2) 0.37040(19) 0.0784(14) Uani 1 1 d . . .
H48 H 0.030071 -0.223996 0.393964 0.094 Uiso 1 1 calc R U .
C49 C -0.01571(18) -0.3020(2) 0.34729(19) 0.0835(14) Uani 1 1 d . . .
H49 H 0.003709 -0.350295 0.354473 0.100 Uiso 1 1 calc R U .
C50 C -0.06028(15) -0.3063(2) 0.31379(17) 0.0661(11) Uani 1 1 d . . .
C51 C -0.08853(18) -0.2338(2) 0.3034(2) 0.0961(17) Uani 1 1 d . . .
H51 H -0.118879 -0.236343 0.280888 0.115 Uiso 1 1 calc R U .
C52 C -0.07244(17) -0.1581(2) 0.3257(2) 0.0913(16) Uani 1 1 d . . .
H52 H -0.091955 -0.109925 0.318559 0.110 Uiso 1 1 calc R U .
C53 C -0.10480(14) 0.35563(19) 0.26208(14) 0.0515(9) Uani 1 1 d . . .
C54 C -0.07826(17) -0.3866(2) 0.28622(18) 0.0707(12) Uani 1 1 d . . .
H1WA H 0.3311(8) -0.028(3) 0.702(2) 0.106 Uiso 1 1 d D U .
H1WB H 0.2820(13) -0.044(3) 0.6833(17) 0.106 Uiso 1 1 d D U .

loop_
_atom_site_aniso_label
_atom_site_aniso_U_11
_atom_site_aniso_U_22
_atom_site_aniso_U_33
_atom_site_aniso_U_23
_atom_site_aniso_U_13
_atom_site_aniso_U_12
Mn1 0.0382(3) 0.0473(3) 0.0519(3) -0.0092(2) -0.0075(2) 0.0007(2)
N1 0.0481(16) 0.0672(18) 0.0575(19) -0.0154(15) 0.0019(13) -0.0043(14)
N2 0.0515(16) 0.0554(16) 0.0573(19) -0.0125(14) 0.0060(14) -0.0016(13)
N3 0.0453(15) 0.0740(19) 0.0528(19) 0.0033(15) 0.0001(14) -0.0043(14)
N4 0.0452(16) 0.080(2) 0.062(2) 0.0149(16) -0.0021(14) -0.0004(14)
N5 0.0532(17) 0.0586(17) 0.071(2) -0.0147(15) -0.0005(15) -0.0055(14)
N6 0.0581(18) 0.0559(16) 0.074(2) -0.0098(15) -0.0024(16) -0.0048(14)
N7 0.0443(15) 0.0651(17) 0.0592(19) -0.0213(15) 0.0089(13) -0.0089(13)
O1 0.0485(13) 0.0655(14) 0.0659(17) -0.0124(12) -0.0203(12) -0.0013(11)
O2 0.064(3) 0.069(3) 0.064(4) -0.017(3) -0.037(3) 0.018(3)
O3 0.0937(19) 0.0393(12) 0.0827(19) 0.0047(12) -0.0317(15) -0.0095(13)
O4 0.0600(15) 0.0660(15) 0.0863(19) 0.0180(14) -0.0285(14) 0.0106(12)
O5 0.094(5) 0.045(3) 0.078(5) -0.002(3) -0.051(5) -0.019(3)
O6 0.118(2) 0.0477(14) 0.105(2) -0.0020(14) -0.055(2) -0.0073(15)
O1W 0.0844(19) 0.0569(15) 0.085(2) -0.0111(13) -0.0397(17) 0.0164(14)
C1 0.0481(18) 0.0539(18) 0.047(2) -0.0080(16) 0.0064(15) -0.0054(15)
C2 0.056(2) 0.060(2) 0.079(3) -0.0236(19) 0.0125(19) -0.0083(17)
C3 0.059(2) 0.064(2) 0.072(3) -0.0185(19) 0.0095(19) -0.0191(18)
C4 0.0500(19) 0.065(2) 0.046(2) 0.0032(17) 0.0043(15) -0.0043(17)
C5 0.056(2) 0.0494(18) 0.065(2) -0.0050(17) 0.0057(17) 0.0048(16)
C6 0.051(2) 0.0469(18) 0.067(2) -0.0085(16) 0.0023(17) -0.0067(15)
C7 0.0439(17) 0.0522(18) 0.052(2) -0.0086(16) 0.0036(15) -0.0065(15)
C8 0.086(3) 0.063(2) 0.059(3) -0.0027(19) 0.002(2) 0.029(2)
C9 0.089(3) 0.074(2) 0.050(2) 0.0025(19) 0.000(2) 0.023(2)
C10 0.0476(18) 0.0525(18) 0.049(2) -0.0060(16) 0.0047(15) -0.0030(15)
C11 0.074(2) 0.058(2) 0.065(3) -0.0102(18) -0.016(2) 0.0217(19)
C12 0.076(3) 0.064(2) 0.058(2) -0.0082(19) -0.019(2) 0.0145(19)
C13 0.0471(18) 0.0476(17) 0.055(2) -0.0055(16) 0.0022(15) -0.0041(15)
C14 0.067(2) 0.085(3) 0.046(2) -0.0012(19) 0.0029(17) -0.026(2)
C15 0.068(2) 0.092(3) 0.050(2) -0.008(2) 0.0001(19) -0.018(2)
C16 0.054(2) 0.058(2) 0.061(3) -0.0098(18) -0.0011(17) -0.0052(16)
C17 0.063(2) 0.063(2) 0.067(3) -0.0117(19) 0.0159(19) -0.0182(18)
C18 0.067(2) 0.059(2) 0.053(2) -0.0134(17) 0.0116(18) -0.0105(18)
C19 0.074(3) 0.071(2) 0.097(4) -0.020(2) 0.035(2) -0.025(2)
C20 0.073(3) 0.060(2) 0.080(3) -0.022(2) 0.013(2) -0.014(2)
C21 0.063(2) 0.074(2) 0.068(3) -0.025(2) 0.009(2) -0.0205(19)
C22 0.050(2) 0.061(2) 0.057(2) 0.0015(17) -0.0003(17) 0.0004(16)
C23 0.052(2) 0.125(4) 0.073(3) 0.018(3) -0.013(2) -0.018(2)
C24 0.059(2) 0.130(4) 0.050(2) 0.001(2) -0.0042(19) -0.013(2)
C25 0.050(2) 0.066(2) 0.086(3) -0.020(2) 0.0036(19) -0.0017(18)
C26 0.048(2) 0.062(2) 0.105(3) -0.015(2) -0.009(2) 0.0007(18)
C27 0.053(2) 0.064(2) 0.106(3) -0.016(2) -0.010(2) 0.0082(18)
C28 0.0399(16) 0.0606(19) 0.044(2) -0.0037(15) -0.0116(14) -0.0012(15)
C29 0.058(2) 0.0490(18) 0.066(2) -0.0140(16) -0.0225(18) -0.0029(16)
C30 0.063(2) 0.0438(17) 0.070(3) -0.0062(16) -0.0301(19) 0.0058(16)
C31 0.0513(18) 0.0418(16) 0.058(2) 0.0016(15) -0.0243(16) 0.0011(14)
C32 0.072(2) 0.0427(17) 0.077(3) 0.0008(17) -0.040(2) -0.0034(16)
C33 0.067(2) 0.0448(18) 0.076(3) 0.0046(17) -0.035(2) 0.0008(16)
C34 0.0464(19) 0.060(2) 0.052(2) -0.0020(17) -0.0118(16) -0.0012(16)
C35 0.061(2) 0.0426(17) 0.061(2) 0.0012(15) -0.0305(18) 0.0020(15)
N9 0.0599(17) 0.0426(14) 0.068(2) -0.0023(13) -0.0304(15) 0.0033(13)
C37 0.0573(19) 0.0401(16) 0.061(2) -0.0026(15) -0.0253(17) 0.0031(14)
N10 0.0687(19) 0.0437(14) 0.076(2) -0.0029(14) -0.0396(16) 0.0008(13)
C39 0.064(2) 0.0430(17) 0.069(2) -0.0050(16) -0.0339(19) 0.0009(15)
N8 0.0661(18) 0.0424(14) 0.079(2) -0.0008(14) -0.0406(17) 0.0015(13)
C41 0.0560(19) 0.0428(16) 0.060(2) 0.0000(15) -0.0288(17) 0.0015(15)
C42 0.0524(19) 0.0488(18) 0.064(2) -0.0065(16) -0.0261(17) 0.0019(15)
C43 0.0576(19) 0.0379(16) 0.062(2) -0.0008(15) -0.0231(17) -0.0042(14)
C44 0.0490(17) 0.0402(16) 0.048(2) -0.0033(14) -0.0171(15) 0.0039(14)
C45 0.0468(18) 0.0534(19) 0.088(3) 0.0104(18) -0.0281(19) -0.0023(16)
C46 0.060(2) 0.0482(18) 0.092(3) 0.0188(18) -0.032(2) -0.0080(16)
C47 0.074(2) 0.0426(17) 0.074(3) 0.0019(17) -0.039(2) 0.0002(17)
C48 0.091(3) 0.0459(19) 0.097(3) -0.0011(19) -0.058(3) -0.0015(19)
C49 0.109(3) 0.0424(18) 0.097(3) -0.0016(19) -0.056(3) 0.003(2)
C50 0.085(3) 0.0429(18) 0.070(3) 0.0019(17) -0.034(2) -0.0096(17)
C51 0.106(3) 0.056(2) 0.125(4) -0.008(2) -0.078(3) -0.003(2)
C52 0.089(3) 0.050(2) 0.132(4) -0.012(2) -0.069(3) 0.007(2)
C53 0.071(2) 0.0354(16) 0.048(2) -0.0052(14) -0.0201(17) 0.0064(16)
C54 0.089(3) 0.0460(19) 0.076(3) 0.0091(18) -0.033(2) -0.0133(19)

loop_
_atom_type_symbol
_atom_type_description
_atom_type_scat_dispersion_real
_atom_type_scat_dispersion_imag
_atom_type_scat_source
C C 0.0033 0.0016 'International Tables Vol C Tables 4.2.6.8 and 6.1.1.4'
H H 0.0000 0.0000 'International Tables Vol C Tables 4.2.6.8 and 6.1.1.4'
N N 0.0061 0.0033 'International Tables Vol C Tables 4.2.6.8 and 6.1.1.4'
O O 0.0106 0.0060 'International Tables Vol C Tables 4.2.6.8 and 6.1.1.4'
Mn Mn 0.3368 0.7283 'International Tables Vol C Tables 4.2.6.8 and 6.1.1.4'

loop_
_geom_angle_atom_site_label_1
_geom_angle_atom_site_label_2
_geom_angle_atom_site_label_3
_geom_angle
_geom_angle_site_symmetry_1
_geom_angle_site_symmetry_3
O4 Mn1 O1 177.00(10) 8_556 .
O4 Mn1 O1W 90.08(9) 8_556 .
O1 Mn1 O1W 90.90(9) . .
O4 Mn1 N1 89.22(11) 8_556 .
O1 Mn1 N1 87.94(10) . .
O1W Mn1 N1 90.32(12) . .
O4 Mn1 N4 94.00(11) 8_556 8
O1 Mn1 N4 88.78(10) . 8
O1W Mn1 N4 93.29(12) . 8
N1 Mn1 N4 175.15(11) . 8
O4 Mn1 N6 84.45(10) 8_556 6_565
O1 Mn1 N6 94.70(10) . 6_565
O1W Mn1 N6 173.90(10) . 6_565
N1 Mn1 N6 92.30(11) . 6_565
N4 Mn1 N6 84.42(11) 8 6_565
C21 N1 C20 104.3(3) . .
C21 N1 Mn1 126.0(2) . .
C20 N1 Mn1 129.6(2) . .
C21 N2 C19 105.4(3) . .
C21 N2 C10 126.9(3) . .
C19 N2 C10 127.6(3) . .
C22 N3 C24 106.4(3) . .
C22 N3 C4 126.4(3) . .
C24 N3 C4 127.0(3) . .
C22 N4 C23 104.8(3) . .
C22 N4 Mn1 127.5(3) . 8_456
C23 N4 Mn1 126.1(3) . 8_456
C25 N5 C27 105.6(3) . .
C25 N5 C16 126.3(3) . .
C27 N5 C16 127.6(3) . .
C25 N6 C26 105.3(3) . .
C25 N6 Mn1 131.3(2) . 6_566
C26 N6 Mn1 121.9(2) . 6_566
C13 N7 C1 122.7(3) . .
C13 N7 C7 119.4(3) . .
C1 N7 C7 117.1(3) . .
C34 O1 Mn1 128.3(2) . .
O2' O2 C34 71.0(11) . .
O2 O2' C34 78.9(12) . .
C53 O4 Mn1 146.8(3) . 8_455
O5' O5 C54 88.6(18) . .
O5 O5' C54 64.8(16) . .
C54 O6 H6 109.5 . .
Mn1 O1W H1WA 110(3) . .
Mn1 O1W H1WB 110(3) . .
H1WA O1W H1WB 105(3) . .
C6 C1 C2 118.1(3) . .
C6 C1 N7 123.0(3) . .
C2 C1 N7 118.9(3) . .
C3 C2 C1 121.1(3) . .
C3 C2 H2 119.5 . .
C1 C2 H2 119.5 . .
C4 C3 C2 120.1(3) . .
C4 C3 H3 120.0 . .
C2 C3 H3 120.0 . .
C5 C4 C3 119.2(3) . .
C5 C4 N3 120.7(3) . .
C3 C4 N3 120.1(3) . .
C4 C5 C6 120.7(3) . .
C4 C5 H5 119.6 . .
C6 C5 H5 119.6 . .
C1 C6 C5 120.8(3) . .
C1 C6 H6A 119.6 . .
C5 C6 H6A 119.6 . .
C8 C7 C12 119.3(3) . .
C8 C7 N7 120.4(3) . .
C12 C7 N7 120.2(3) . .
C7 C8 C9 120.4(3) . .
C7 C8 H8 119.8 . .
C9 C8 H8 119.8 . .
C10 C9 C8 119.8(3) . .
C10 C9 H9 120.1 . .
C8 C9 H9 120.1 . .
C11 C10 C9 119.7(3) . .
C11 C10 N2 120.5(3) . .
C9 C10 N2 119.8(3) . .
C10 C11 C12 120.2(3) . .
C10 C11 H11 119.9 . .
C12 C11 H11 119.9 . .
C7 C12 C11 120.5(3) . .
C7 C12 H12 119.7 . .
C11 C12 H12 119.7 . .
C14 C13 C18 118.0(3) . .
C14 C13 N7 121.6(3) . .
C18 C13 N7 120.4(3) . .
C15 C14 C13 120.9(3) . .
C15 C14 H14 119.5 . .
C13 C14 H14 119.5 . .
C14 C15 C16 120.4(4) . .
C14 C15 H15 119.8 . .
C16 C15 H15 119.8 . .
C17 C16 C15 119.7(3) . .
C17 C16 N5 119.3(3) . .
C15 C16 N5 121.0(3) . .
C16 C17 C18 119.7(3) . .
C16 C17 H17 120.1 . .
C18 C17 H17 120.1 . .
C17 C18 C13 120.7(3) . .
C17 C18 H18 119.6 . .
C13 C18 H18 119.6 . .
C20 C19 N2 107.4(3) . .
C20 C19 H19 126.3 . .
N2 C19 H19 126.3 . .
C19 C20 N1 109.8(3) . .
C19 C20 H20 125.1 . .
N1 C20 H20 125.1 . .
N1 C21 N2 113.1(3) . .
N1 C21 H21 123.5 . .
N2 C21 H21 123.5 . .
N4 C22 N3 112.3(3) . .
N4 C22 H22 123.9 . .
N3 C22 H22 123.9 . .
C24 C23 N4 110.3(3) . .
C24 C23 H23 124.8 . .
N4 C23 H23 124.8 . .
C23 C24 N3 106.2(4) . .
C23 C24 H24 126.9 . .
N3 C24 H24 126.9 . .
N6 C25 N5 112.4(3) . .
N6 C25 H25 123.8 . .
N5 C25 H25 123.8 . .
C27 C26 N6 109.9(3) . .
C27 C26 H26 125.0 . .
N6 C26 H26 125.0 . .
C26 C27 N5 106.8(3) . .
C26 C27 H27 126.6 . .
N5 C27 H27 126.6 . .
C33 C28 C29 118.7(3) . .
C33 C28 C34 119.7(3) . .
C29 C28 C34 121.6(3) . .
C28 C29 C30 121.1(3) . .
C28 C29 H29 119.4 . .
C30 C29 H29 119.4 . .
C29 C30 C31 120.3(3) . .
C29 C30 H30 119.8 . .
C31 C30 H30 119.8 . .
C32 C31 C30 118.4(3) . .
C32 C31 C37 120.0(3) . .
C30 C31 C37 121.6(3) . .
C33 C32 C31 120.4(3) . .
C33 C32 H32 119.8 . .
C31 C32 H32 119.8 . .
C28 C33 C32 121.1(3) . .
C28 C33 H33 119.5 . .
C32 C33 H33 119.5 . .
O2' C34 O1 122.7(5) . .
O2' C34 O2 30.2(4) . .
O1 C34 O2 125.9(3) . .
O2' C34 C28 117.0(5) . .
O1 C34 C28 116.9(3) . .
O2 C34 C28 115.6(3) . .
N8 C35 N9 124.9(3) . .
N8 C35 C41 115.9(2) . .
N9 C35 C41 119.2(3) . .
C35 N9 C37 114.8(3) . .
N9 C37 N10 125.3(3) . .
N9 C37 C31 118.0(3) . .
N10 C37 C31 116.7(3) . .
C39 N10 C37 115.0(3) . .
N10 C39 N8 124.3(3) . .
N10 C39 C47 118.9(3) . .
N8 C39 C47 116.9(3) . .
C35 N8 C39 115.7(2) . .
C42 C41 C46 119.1(3) . .
C42 C41 C35 121.5(3) . .
C46 C41 C35 119.3(3) . .
C43 C42 C41 120.3(3) . .
C43 C42 H42 119.9 . .
C41 C42 H42 119.9 . .
C42 C43 C44 120.8(3) . .
C42 C43 H43 119.6 . .
C44 C43 H43 119.6 . .
C45 C44 C43 118.8(3) . .
C45 C44 C53 119.3(3) . .
C43 C44 C53 121.8(3) . .
C46 C45 C44 120.7(3) . .
C46 C45 H45 119.7 . .
C44 C45 H45 119.7 . .
C45 C46 C41 120.2(3) . .
C45 C46 H46 119.9 . .
C41 C46 H46 119.9 . .
C48 C47 C52 119.0(3) . .
C48 C47 C39 121.2(3) . .
C52 C47 C39 119.8(3) . .
C47 C48 C49 120.8(3) . .
C47 C48 H48 119.6 . .
C49 C48 H48 119.6 . .
C50 C49 C48 120.2(3) . .
C50 C49 H49 119.9 . .
C48 C49 H49 119.9 . .
C49 C50 C51 119.1(3) . .
C49 C50 C54 122.0(3) . .
C51 C50 C54 118.8(3) . .
C52 C51 C50 120.9(3) . .
C52 C51 H51 119.5 . .
C50 C51 H51 119.5 . .
C51 C52 C47 119.9(4) . .
C51 C52 H52 120.0 . .
C47 C52 H52 120.0 . .
O4 C53 O3 124.7(3) . .
O4 C53 C44 116.8(3) . .
O3 C53 C44 118.5(3) . .
O5 C54 O6 121.5(4) . .
O5 C54 O5' 26.5(7) . .
O6 C54 O5' 126.7(7) . .
O5 C54 C50 123.9(4) . .
O6 C54 C50 113.7(3) . .
O5' C54 C50 116.6(7) . .

loop_
_geom_bond_atom_site_label_1
_geom_bond_atom_site_label_2
_geom_bond_distance
_geom_bond_site_symmetry_2
Mn1 O4 2.127(2) 8_556
Mn1 O1 2.158(2) .
Mn1 O1W 2.213(3) .
Mn1 N1 2.230(3) .
Mn1 N4 2.245(3) 8
Mn1 N6 2.307(3) 6_565
N1 C21 1.312(4) .
N1 C20 1.364(5) .
N2 C21 1.337(5) .
N2 C19 1.356(4) .
N2 C10 1.418(4) .
N3 C22 1.345(5) .
N3 C24 1.367(5) .
N3 C4 1.437(4) .
N4 C22 1.308(4) .
N4 C23 1.367(5) .
N5 C25 1.353(4) .
N5 C27 1.364(5) .
N5 C16 1.443(4) .
N6 C25 1.298(4) .
N6 C26 1.365(4) .
N7 C13 1.407(4) .
N7 C1 1.415(4) .
N7 C7 1.431(4) .
O1 C34 1.238(4) .
O2 O2' 0.657(9) .
O2 C34 1.282(6) .
O2' C34 1.236(10) .
O3 C53 1.246(4) .
O4 C53 1.245(4) .
O5 O5' 0.588(16) .
O5 C54 1.192(7) .
O5' C54 1.317(13) .
O6 C54 1.297(4) .
O6 H6 0.8200 .
O1W H1WA 0.853(18) .
O1W H1WB 0.853(18) .
C1 C6 1.372(4) .
C1 C2 1.387(4) .
C2 C3 1.375(5) .
C2 H2 0.9300 .
C3 C4 1.374(5) .
C3 H3 0.9300 .
C4 C5 1.369(4) .
C5 C6 1.378(5) .
C5 H5 0.9300 .
C6 H6A 0.9300 .
C7 C8 1.364(5) .
C7 C12 1.367(4) .
C8 C9 1.387(5) .
C8 H8 0.9300 .
C9 C10 1.369(5) .
C9 H9 0.9300 .
C10 C11 1.364(5) .
C11 C12 1.378(5) .
C11 H11 0.9300 .
C12 H12 0.9300 .
C13 C14 1.382(5) .
C13 C18 1.389(5) .
C14 C15 1.363(5) .
C14 H14 0.9300 .
C15 C16 1.372(5) .
C15 H15 0.9300 .
C16 C17 1.372(5) .
C17 C18 1.379(5) .
C17 H17 0.9300 .
C18 H18 0.9300 .
C19 C20 1.342(5) .
C19 H19 0.9300 .
C20 H20 0.9300 .
C21 H21 0.9300 .
C22 H22 0.9300 .
C23 C24 1.347(6) .
C23 H23 0.9300 .
C24 H24 0.9300 .
C25 H25 0.9300 .
C26 C27 1.343(5) .
C26 H26 0.9300 .
C27 H27 0.9300 .
C28 C33 1.369(4) .
C28 C29 1.374(4) .
C28 C34 1.527(4) .
C29 C30 1.375(4) .
C29 H29 0.9300 .
C30 C31 1.388(4) .
C30 H30 0.9300 .
C31 C32 1.387(4) .
C31 C37 1.487(4) .
C32 C33 1.379(4) .
C32 H32 0.9300 .
C33 H33 0.9300 .
C35 N8 1.335(4) .
C35 N9 1.335(4) .
C35 C41 1.476(4) .
N9 C37 1.339(4) .
C37 N10 1.343(4) .
N10 C39 1.339(4) .
C39 N8 1.341(4) .
C39 C47 1.480(4) .
C41 C42 1.389(4) .
C41 C46 1.389(4) .
C42 C43 1.370(4) .
C42 H42 0.9300 .
C43 C44 1.385(4) .
C43 H43 0.9300 .
C44 C45 1.385(4) .
C44 C53 1.505(4) .
C45 C46 1.373(4) .
C45 H45 0.9300 .
C46 H46 0.9300 .
C47 C48 1.373(5) .
C47 C52 1.390(5) .
C48 C49 1.383(5) .
C48 H48 0.9300 .
C49 C50 1.373(5) .
C49 H49 0.9300 .
C50 C51 1.383(5) .
C50 C54 1.499(5) .
C51 C52 1.372(5) .
C51 H51 0.9300 .
C52 H52 0.9300 .
